data_4061521
_journal_name_full Organometallics
_journal_year 2005
_chemical_formula_sum 'C14 H43 B10 Hf N Si2'
_chemical_formula_weight 568.26
_space_group_IT_number 14
_symmetry_cell_setting monoclinic
_symmetry_space_group_name_Hall '-P 2yn'
_symmetry_space_group_name_H-M 'P 1 21/n 1'
_cell_angle_alpha 90.00
_cell_angle_beta 103.4300(10)
_cell_angle_gamma 90.00
_cell_formula_units_Z 4
_cell_length_a 9.6859(6)
_cell_length_b 17.4683(11)
_cell_length_c 16.4231(10)
_cell_measurement_temperature 293(2)
_cell_volume 2702.7(3)
_diffrn_ambient_temperature 293(2)
_exptl_crystal_density_diffrn 1.397
_cod_depositor_comments
;
The following automatic conversions were performed:
'_symmetry_cell_setting' value 'MONOCLINIC' changed to 'monoclinic'
according to '/home/saulius/struct/CIF-dictionaries/cif_core.dic'
dictionary named 'cif_core.dic' version 2.4.1 from 2010-06-29.

Automatic conversion script
Id: cif_fix_enum 1527 2010-12-29 10:47:43Z saulius 
;
_cod_original_sg_symbol_H-M 'P 21/n'
_cod_database_code 4061521

loop_
_symmetry_equiv_pos_as_xyz
'x, y, z'
'-x+1/2, y+1/2, -z+1/2'
'-x, -y, -z'
'x-1/2, -y-1/2, z-1/2'

loop_
_atom_site_label
_atom_site_type_symbol
_atom_site_fract_x
_atom_site_fract_y
_atom_site_fract_z
_atom_site_U_iso_or_equiv
_atom_site_adp_type
_atom_site_occupancy
_atom_site_symmetry_multiplicity
_atom_site_calc_flag
_atom_site_refinement_flags
_atom_site_disorder_assembly
_atom_site_disorder_group
Hf1 Hf 0.638096(16) 0.808886(10) 0.533768(10) 0.03171(6) Uani 1 1 d . . .
Si1 Si 0.73032(15) 0.87674(8) 0.34161(8) 0.0459(3) Uani 1 1 d . . .
Si2 Si 0.75402(15) 0.60633(8) 0.49265(11) 0.0525(3) Uani 1 1 d . . .
N1 N 0.7745(4) 0.8625(2) 0.6570(2) 0.0404(8) Uani 1 1 d . . .
C1 C 0.4860(5) 0.8293(3) 0.6349(3) 0.0391(9) Uani 1 1 d . . .
C3 C 0.4266(5) 0.7084(3) 0.5243(3) 0.0404(10) Uani 1 1 d . . .
H3 H 0.4731 0.6511 0.5230 0.048 Uiso 1 1 calc R . .
C11 C 0.5667(5) 0.8533(3) 0.7220(3) 0.0501(12) Uani 1 1 d . . .
H11A H 0.5313 0.8256 0.7641 0.060 Uiso 1 1 calc R . .
H11B H 0.5539 0.9076 0.7300 0.060 Uiso 1 1 calc R . .
C12 C 0.7242(5) 0.8355(3) 0.7306(3) 0.0531(12) Uani 1 1 d . . .
H12A H 0.7795 0.8599 0.7807 0.064 Uiso 1 1 calc R . .
H12B H 0.7389 0.7806 0.7367 0.064 Uiso 1 1 calc R . .
C13 C 0.7658(6) 0.9481(3) 0.6534(3) 0.0551(13) Uani 1 1 d . . .
H13A H 0.8224 0.9692 0.7043 0.083 Uiso 1 1 calc R . .
H13B H 0.6688 0.9638 0.6470 0.083 Uiso 1 1 calc R . .
H13C H 0.8005 0.9662 0.6067 0.083 Uiso 1 1 calc R . .
C14 C 0.9278(5) 0.8432(4) 0.6699(3) 0.0619(14) Uani 1 1 d . . .
H14A H 0.9798 0.8662 0.7209 0.093 Uiso 1 1 calc R . .
H14B H 0.9629 0.8623 0.6237 0.093 Uiso 1 1 calc R . .
H14C H 0.9395 0.7886 0.6733 0.093 Uiso 1 1 calc R . .
C15 C 0.7297(5) 0.8839(3) 0.4547(3) 0.0394(9) Uani 1 1 d . . .
H15A H 0.6890 0.9337 0.4605 0.047 Uiso 1 1 calc R . .
H15B H 0.8291 0.8878 0.4832 0.047 Uiso 1 1 calc R . .
C16 C 0.5500(7) 0.8905(4) 0.2720(3) 0.0755(18) Uani 1 1 d . . .
H16A H 0.5147 0.9402 0.2816 0.113 Uiso 1 1 calc R . .
H16B H 0.4869 0.8519 0.2840 0.113 Uiso 1 1 calc R . .
H16C H 0.5556 0.8864 0.2146 0.113 Uiso 1 1 calc R . .
C17 C 0.8514(8) 0.9504(4) 0.3146(4) 0.090(2) Uani 1 1 d . . .
H17A H 0.9447 0.9441 0.3499 0.135 Uiso 1 1 calc R . .
H17B H 0.8163 1.0005 0.3229 0.135 Uiso 1 1 calc R . .
H17C H 0.8556 0.9446 0.2571 0.135 Uiso 1 1 calc R . .
C18 C 0.8027(8) 0.7814(4) 0.3228(4) 0.0763(18) Uani 1 1 d . . .
H18A H 0.8947 0.7748 0.3596 0.114 Uiso 1 1 calc R . .
H18B H 0.8106 0.7782 0.2657 0.114 Uiso 1 1 calc R . .
H18C H 0.7400 0.7420 0.3335 0.114 Uiso 1 1 calc R . .
C19 C 0.7581(5) 0.7036(3) 0.5420(4) 0.0516(12) Uani 1 1 d . . .
H19A H 0.8505 0.7223 0.5378 0.062 Uiso 1 1 calc R . .
H19B H 0.7699 0.6905 0.6006 0.062 Uiso 1 1 calc R . .
C20 C 0.7366(9) 0.5330(4) 0.5700(5) 0.098(3) Uani 1 1 d . . .
H20A H 0.6489 0.5404 0.5867 0.148 Uiso 1 1 calc R . .
H20B H 0.8145 0.5373 0.6181 0.148 Uiso 1 1 calc R . .
H20C H 0.7373 0.4831 0.5457 0.148 Uiso 1 1 calc R . .
C21 C 0.9217(7) 0.5924(4) 0.4584(6) 0.095(3) Uani 1 1 d . . .
H21A H 0.9208 0.5431 0.4324 0.143 Uiso 1 1 calc R . .
H21B H 1.0006 0.5953 0.5061 0.143 Uiso 1 1 calc R . .
H21C H 0.9307 0.6316 0.4190 0.143 Uiso 1 1 calc R . .
C22 C 0.6083(7) 0.5915(4) 0.3984(4) 0.0792(19) Uani 1 1 d . . .
H22A H 0.5186 0.5988 0.4127 0.119 Uiso 1 1 calc R . .
H22B H 0.6133 0.5404 0.3777 0.119 Uiso 1 1 calc R . .
H22C H 0.6175 0.6276 0.3559 0.119 Uiso 1 1 calc R . .
B2 B 0.4656(5) 0.7430(3) 0.6215(3) 0.0407(11) Uani 1 1 d . . .
H2 H 0.5219 0.7072 0.6739 0.049 Uiso 1 1 calc R . .
B4 B 0.4141(5) 0.7701(3) 0.4442(3) 0.0376(10) Uani 1 1 d . . .
H4 H 0.4652 0.7543 0.3933 0.045 Uiso 1 1 calc R . .
B5 B 0.3931(5) 0.8667(3) 0.4630(3) 0.0393(11) Uani 1 1 d . . .
H5 H 0.4176 0.9128 0.4229 0.047 Uiso 1 1 calc R . .
B6 B 0.4206(5) 0.8906(3) 0.5714(3) 0.0424(11) Uani 1 1 d . . .
H6 H 0.4445 0.9495 0.5939 0.051 Uiso 1 1 calc R . .
B7 B 0.2989(6) 0.8163(3) 0.6082(4) 0.0446(12) Uani 1 1 d . . .
H7 H 0.2791 0.8334 0.6689 0.053 Uiso 1 1 calc R . .
B8 B 0.2876(6) 0.7141(3) 0.5686(4) 0.0450(12) Uani 1 1 d . . .
H8 H 0.2403 0.6680 0.5988 0.054 Uiso 1 1 calc R . .
B9 B 0.2651(5) 0.7168(3) 0.4594(3) 0.0432(11) Uani 1 1 d . . .
H9 H 0.2123 0.6704 0.4184 0.052 Uiso 1 1 calc R . .
B10 B 0.2419(6) 0.8120(3) 0.4226(4) 0.0464(13) Uani 1 1 d . . .
H10 H 0.1749 0.8226 0.3597 0.056 Uiso 1 1 calc R . .
B11 B 0.2470(5) 0.8753(3) 0.5072(4) 0.0458(12) Uani 1 1 d . . .
H11 H 0.1755 0.9251 0.4990 0.055 Uiso 1 1 calc R . .
B12 B 0.1781(6) 0.7837(4) 0.5132(4) 0.0483(13) Uani 1 1 d . . .
H12 H 0.0645 0.7800 0.5128 0.058 Uiso 1 1 calc R . .

loop_
_atom_site_aniso_label
_atom_site_aniso_U_11
_atom_site_aniso_U_22
_atom_site_aniso_U_33
_atom_site_aniso_U_23
_atom_site_aniso_U_13
_atom_site_aniso_U_12
Hf1 0.02601(9) 0.03740(10) 0.03292(9) 0.00185(7) 0.00927(6) 0.00008(7)
Si1 0.0513(7) 0.0522(8) 0.0377(6) 0.0037(6) 0.0176(6) -0.0031(6)
Si2 0.0414(7) 0.0385(7) 0.0769(10) 0.0026(7) 0.0121(7) 0.0028(6)
N1 0.0338(18) 0.051(2) 0.0358(18) 0.0018(16) 0.0066(14) -0.0039(16)
C1 0.035(2) 0.049(3) 0.036(2) -0.0023(19) 0.0149(17) -0.0024(18)
C3 0.036(2) 0.038(2) 0.049(3) -0.0011(19) 0.0149(19) -0.0031(17)
C11 0.047(3) 0.068(3) 0.036(2) -0.007(2) 0.013(2) -0.010(2)
C12 0.052(3) 0.071(3) 0.034(2) 0.006(2) 0.003(2) -0.007(3)
C13 0.060(3) 0.051(3) 0.053(3) -0.004(2) 0.011(2) -0.012(2)
C14 0.035(2) 0.092(4) 0.054(3) -0.006(3) 0.001(2) -0.002(3)
C15 0.038(2) 0.045(2) 0.037(2) -0.0017(19) 0.0119(17) -0.0020(18)
C16 0.078(4) 0.102(5) 0.044(3) 0.006(3) 0.010(3) 0.004(4)
C17 0.109(6) 0.098(5) 0.076(4) 0.015(4) 0.048(4) -0.033(4)
C18 0.098(5) 0.080(4) 0.060(4) -0.006(3) 0.038(4) 0.014(4)
C19 0.033(2) 0.050(3) 0.069(3) 0.003(2) 0.006(2) -0.002(2)
C20 0.097(6) 0.072(5) 0.123(6) 0.035(5) 0.018(5) -0.014(4)
C21 0.068(4) 0.065(4) 0.167(8) -0.006(5) 0.054(5) 0.008(3)
C22 0.079(4) 0.069(4) 0.085(4) -0.021(4) 0.009(4) 0.006(3)
B2 0.036(2) 0.048(3) 0.040(2) 0.008(2) 0.013(2) -0.003(2)
B4 0.028(2) 0.050(3) 0.035(2) 0.002(2) 0.0061(18) -0.002(2)
B5 0.030(2) 0.046(3) 0.044(3) 0.009(2) 0.011(2) 0.0066(19)
B6 0.034(2) 0.044(3) 0.050(3) 0.001(2) 0.012(2) 0.004(2)
B7 0.035(3) 0.059(3) 0.043(3) 0.000(2) 0.017(2) 0.000(2)
B8 0.035(3) 0.054(3) 0.049(3) 0.004(2) 0.016(2) -0.008(2)
B9 0.034(2) 0.053(3) 0.044(3) -0.004(2) 0.011(2) -0.011(2)
B10 0.030(2) 0.068(4) 0.041(3) 0.002(3) 0.007(2) 0.003(2)
B11 0.030(2) 0.051(3) 0.056(3) 0.002(3) 0.008(2) 0.007(2)
B12 0.031(2) 0.061(3) 0.055(3) -0.002(3) 0.015(2) -0.002(2)

loop_
_geom_bond_atom_site_label_1
_geom_bond_atom_site_label_2
_geom_bond_distance
_geom_bond_site_symmetry_2
_geom_bond_publ_flag
Hf1 C19 2.163(5) . ?
Hf1 C15 2.173(4) . ?
Hf1 N1 2.340(4) . ?
Hf1 B4 2.418(5) . ?
Hf1 C1 2.489(4) . ?
Hf1 B5 2.593(5) . ?
Hf1 C3 2.674(4) . ?
Hf1 B2 2.705(5) . ?
Hf1 B6 2.732(5) . ?
Si1 C18 1.860(7) . ?
Si1 C17 1.863(6) . ?
Si1 C15 1.864(4) . ?
Si1 C16 1.868(6) . ?
Si2 C20 1.840(7) . ?
Si2 C21 1.854(7) . ?
Si2 C22 1.855(6) . ?
Si2 C19 1.879(5) . ?
N1 C12 1.481(6) . ?
N1 C14 1.489(6) . ?
N1 C13 1.499(6) . ?
C1 C11 1.521(6) . ?
C1 B6 1.527(7) . ?
C1 B2 1.530(7) . ?
C3 B2 1.666(7) . ?
C3 B8 1.676(7) . ?
C3 B9 1.682(7) . ?
C3 B4 1.683(7) . ?
C11 C12 1.531(7) . ?
B2 B8 1.812(7) . ?
B2 B7 2.032(8) . ?
B4 B5 1.736(8) . ?
B4 B10 1.781(7) . ?
B4 B9 1.784(7) . ?
B5 B11 1.740(7) . ?
B5 B10 1.746(8) . ?
B5 B6 1.787(7) . ?
B6 B11 1.786(7) . ?
B6 B7 1.942(8) . ?
B7 B12 1.810(8) . ?
B7 B8 1.893(8) . ?
B7 B11 1.919(8) . ?
B8 B12 1.727(8) . ?
B8 B9 1.757(8) . ?
B9 B10 1.767(8) . ?
B9 B12 1.790(8) . ?
B10 B11 1.767(8) . ?
B10 B12 1.807(8) . ?
B11 B12 1.745(8) . ?
